data_9011950
loop_
_publ_author_name
'Dickens, B.'
'Brown, W. E.'

_publ_section_title
;
 The crystal structure of Ca5(PO4)2SiO4 (silico-carnotite)
;
_journal_name_full 'Tschermaks Mineralogische und Petrographische Mitteilungen'
_journal_page_first 1
_journal_page_last 27
_journal_volume 16
_journal_year 1971
_chemical_formula_structural Ca5(PO4)2SiO4
_chemical_formula_sum 'Ca5 O12 P2 Si'
_space_group_IT_number 62
_symmetry_space_group_name_Hall '-P 2ac 2n'
_symmetry_space_group_name_H-M 'P n m a'
_cell_angle_alpha 90
_cell_angle_beta 90
_cell_angle_gamma 90
_cell_formula_units_Z 4
_cell_length_a 6.737
_cell_length_b 15.508
_cell_length_c 10.132
_cell_volume 1058.565
_database_code_amcsd 0015639
_exptl_crystal_density_diffrn 3.027
_cod_original_formula_sum 'Ca5 P2 Si O12'
_cod_database_code 9011950
_amcsd_formula_title Ca5(PO4)2SiO4

loop_
_space_group_symop_operation_xyz
x,y,z
x,1/2-y,z
-x,1/2+y,-z
1/2-x,1/2+y,1/2+z
1/2+x,1/2-y,1/2-z
1/2+x,y,1/2-z
1/2-x,-y,1/2+z
-x,-y,-z

loop_
_atom_site_aniso_label
_atom_site_aniso_U_11
_atom_site_aniso_U_22
_atom_site_aniso_U_33
_atom_site_aniso_U_12
_atom_site_aniso_U_13
_atom_site_aniso_U_23
Ca1 0.01330 0.00798 0.02862 0.00000 0.00418 0.00000
Ca2 0.01216 0.00988 0.00874 0.00064 0.00304 0.00240
Ca3 0.00747 0.00697 0.01064 0.00051 0.00215 -0.00127
PM 0.01216 0.00101 0.00329 0.00000 -0.00114 0.00000
PG 0.00633 0.00481 0.00582 0.00481 0.00038 0.00051
SiG 0.00633 0.00481 0.00582 0.00481 0.00038 0.00051
O1 0.02280 0.01646 0.02533 0.00000 -0.01013 0.00000
O2 0.01773 0.01089 0.01013 0.00000 0.00025 0.00000
O3 0.03293 0.00810 0.01026 -0.00304 0.00443 0.00190
O4 0.01317 0.00760 0.01279 0.00215 0.00177 0.00139
O5 0.00608 0.00899 0.01165 -0.00152 0.00025 0.00114
O6 0.01368 0.00620 0.00925 0.00190 0.00101 0.00025
O7 0.00659 0.02014 0.01228 -0.00101 -0.00051 0.00165

loop_
_atom_site_label
_atom_site_fract_x
_atom_site_fract_y
_atom_site_fract_z
_atom_site_occupancy
_atom_site_type_symbol
_atom_site_attached_hydrogens
Ca1 0.04010 0.25000 0.18400 1.00000 Ca 0
Ca2 0.16850 -0.10770 0.16430 1.00000 Ca 0
Ca3 0.36800 0.09220 0.06470 1.00000 Ca 0
PM 0.02530 0.25000 0.57780 1.00000 P 0
PG 0.35120 0.07170 0.36880 0.50000 P 0
SiG 0.35120 0.07170 0.36880 0.50000 Si 0
O1 0.25640 0.25000 0.57910 1.00000 O 0
O2 -0.06790 0.25000 0.43590 1.00000 O 0
O3 -0.04410 0.16600 0.64590 1.00000 O 0
O4 0.40800 -0.00580 0.27410 1.00000 O 0
O5 0.18770 0.04340 0.47430 1.00000 O 0
O6 0.27400 0.14870 0.27710 1.00000 O 0
O7 0.53080 0.11110 0.45420 1.00000 O 0

loop_
_cod_changelog_entry_id
_cod_changelog_entry_author
_cod_changelog_entry_date
_cod_changelog_entry_text
1
;cod-tools version 3.8.0
Id: cif_guess_AMCSD_atom_types 9581 2023-05-17 12:35:41Z saulius
;
2023-05-23T09:24:41+03:00
;Derived atom types and hydrogen counts
from atom names that follow the AMCSD naming convention
(Wat == water, O-H == hydroxyl).
;

loop_
_cod_related_entry_id
_cod_related_entry_database
_cod_related_entry_code
1 AMCSD 0015639
